data_1522348
loop_
_publ_author_name
'Zou, Y.-Q.'
'Chen, L.'
'Gao, X.-Y.'
'Tang, D.-Y.'
'Luo, Z.-D.'

_publ_section_title
;
 Crystal structure of P4-21m phase Nd(3+): Gd2 (Mo O4)3
;
_journal_name_full 'Jiegon Huaxue'
_journal_page_first 447
_journal_page_last 450
_journal_volume 18
_journal_year 1999
_chemical_formula_sum 'Gd1.954 Mo3 Nd0.046 O12'
_chemical_name_systematic '(Nd0.023 Gd0.977)2 (Mo O4)3'
_space_group_IT_number 113
_symmetry_space_group_name_Hall 'P -4 2ab'
_symmetry_space_group_name_H-M 'P -4 21 m'
_cell_angle_alpha 90
_cell_angle_beta 90
_cell_angle_gamma 90
_cell_formula_units_Z 2
_cell_length_a 7.3556
_cell_length_b 7.3556
_cell_length_c 10.685
_cell_volume 578.110
_citation_journal_id_ASTM JHUADF
_cod_data_source_file Zou_JHUADF_1999_117.cif
_cod_data_source_block Gd1.954Mo3Nd0.046O12
_cod_original_cell_volume 578.1104
_cod_database_code 1522348

loop_
_symmetry_equiv_pos_as_xyz
x,y,z
y,-x,-z
-x,-y,z
-y,x,-z
x+1/2,-y+1/2,-z
-y+1/2,-x+1/2,z
-x+1/2,y+1/2,-z
y+1/2,x+1/2,z

loop_
_atom_site_label
_atom_site_type_symbol
_atom_site_fract_x
_atom_site_fract_y
_atom_site_fract_z
_atom_site_occupancy
_atom_site_U_iso_or_equiv
Gd1 Gd+3 0.18782 0.31218 0.23725 0.977 0.0
Nd1 Nd+3 0.18782 0.31218 0.23725 0.023 0.0
O1 O-2 0.1932 0.3068 0.0172 1 0.0
O4 O-2 0.274 0.5017 0.7996 1 0.0
Mo1 Mo+6 0.20632 0.29368 0.85722 1 0.0
O3 O-2 0.3724 0.1276 0.8113 1 0.0
Mo2 Mo+6 0.5 0.5 0.5 1 0.0
O2 O-2 0.3104 0.4568 0.4035 1 0.0
